data_2217770
loop_
_publ_author_name
'Yang, Zhiping'
'Li, Shuyan'

_publ_section_title
4-Bromo-1-[2,6-dichloro-4-(trifluoromethyl)phenyl]-5-(4-nitrobenzylideneamino)-1<i>H</i>-pyrazole-3-carbonitrile
_journal_coeditor_code FL2181
_journal_issue 3
_journal_name_full 'Acta Crystallographica Section E'
_journal_page_first o645
_journal_paper_doi 10.1107/S160053680800545X
_journal_volume 64
_journal_year 2008
_chemical_formula_iupac 'C18 H7 Br Cl2 F3 N5 O2'
_chemical_formula_moiety 'C18 H7 Br Cl2 F3 N5 O2'
_chemical_formula_sum 'C18 H7 Br Cl2 F3 N5 O2'
_chemical_formula_weight 533.10
_chemical_melting_point 464.0(10)
_chemical_name_systematic
;
4-Bromo-1-[2,6-dichloro-4-(trifluoromethyl)phenyl]-
5-(4-nitrobenzylideneamino)-1<i>H</i>-pyrazole-3-carbonitrile
;
_space_group_IT_number 14
_symmetry_cell_setting monoclinic
_symmetry_space_group_name_Hall '-P 2yn'
_symmetry_space_group_name_H-M 'P 1 21/n 1'
_atom_sites_solution_hydrogens geom
_atom_sites_solution_primary direct
_atom_sites_solution_secondary difmap
_cell_angle_alpha 90.00
_cell_angle_beta 100.753(2)
_cell_angle_gamma 90.00
_cell_formula_units_Z 4
_cell_length_a 8.0925(7)
_cell_length_b 13.0406(10)
_cell_length_c 19.7165(16)
_cell_measurement_reflns_used 3580
_cell_measurement_temperature 298(2)
_cell_measurement_theta_max 24.15
_cell_measurement_theta_min 2.58
_cell_volume 2044.2(3)
_computing_cell_refinement 'SAINT (Bruker, 2002)'
_computing_data_collection 'SMART (Bruker, 2002)'
_computing_data_reduction 'SAINT (Bruker, 2002)'
_computing_molecular_graphics 'SHELXTL (Sheldrick, 2008)'
_computing_publication_material 'SHELXL97 (Sheldrick, 2008)'
_computing_structure_refinement 'SHELXL97 (Sheldrick, 2008)'
_computing_structure_solution 'SHELXS97 (Sheldrick, 2008)'
_diffrn_ambient_temperature 298(2)
_diffrn_measured_fraction_theta_full 0.992
_diffrn_measured_fraction_theta_max 0.992
_diffrn_measurement_device_type 'Bruker APEX area-detector'
_diffrn_measurement_method '\f and \w'
_diffrn_radiation_monochromator graphite
_diffrn_radiation_source 'fine-focus sealed tube'
_diffrn_radiation_type MoK\a
_diffrn_radiation_wavelength 0.71073
_diffrn_reflns_av_R_equivalents 0.0243
_diffrn_reflns_av_sigmaI/netI 0.0397
_diffrn_reflns_limit_h_max 10
_diffrn_reflns_limit_h_min -7
_diffrn_reflns_limit_k_max 16
_diffrn_reflns_limit_k_min -15
_diffrn_reflns_limit_l_max 19
_diffrn_reflns_limit_l_min -25
_diffrn_reflns_number 12155
_diffrn_reflns_theta_full 27.00
_diffrn_reflns_theta_max 27.00
_diffrn_reflns_theta_min 1.88
_diffrn_standards_number 0
_exptl_absorpt_coefficient_mu 2.326
_exptl_absorpt_correction_T_max 0.6287
_exptl_absorpt_correction_T_min 0.5724
_exptl_absorpt_correction_type multi-scan
_exptl_absorpt_process_details '(SADABS; Bruker, 2002)'
_exptl_crystal_colour Colorless
_exptl_crystal_density_diffrn 1.732
_exptl_crystal_density_method 'not measured'
_exptl_crystal_description Blcok
_exptl_crystal_F_000 1048
_exptl_crystal_size_max 0.27
_exptl_crystal_size_mid 0.24
_exptl_crystal_size_min 0.22
_refine_diff_density_max 0.561
_refine_diff_density_min -0.382
_refine_ls_extinction_method none
_refine_ls_goodness_of_fit_ref 1.073
_refine_ls_hydrogen_treatment constr
_refine_ls_matrix_type full
_refine_ls_number_parameters 280
_refine_ls_number_reflns 4437
_refine_ls_number_restraints 0
_refine_ls_restrained_S_all 1.073
_refine_ls_R_factor_all 0.0595
_refine_ls_R_factor_gt 0.0411
_refine_ls_shift/su_max 0.004
_refine_ls_shift/su_mean 0.001
_refine_ls_structure_factor_coef Fsqd
_refine_ls_weighting_details 'calc w=1/[\s^2^(Fo^2^)+(0.059P)^2^] where P=(Fo^2^+2Fc^2^)/3'
_refine_ls_weighting_scheme calc
_refine_ls_wR_factor_gt 0.1037
_refine_ls_wR_factor_ref 0.1095
_reflns_number_gt 3331
_reflns_number_total 4437
_reflns_threshold_expression I>2\s(I)
_cod_data_source_file fl2181.cif
_cod_data_source_block I
_cod_depositor_comments
;
The following automatic conversions were performed:
'_symmetry_cell_setting' value 'Monoclinic' changed to 'monoclinic'
according to '/home/saulius/struct/CIF-dictionaries/cif_core.dic'
dictionary named 'cif_core.dic' version 2.4.1 from 2010-06-29.

Automatic conversion script
Id: cif_fix_enum 1527 2010-12-29 10:47:43Z saulius 

The following automatic conversions were performed:

'_chemical_melting_point' value '463-465' was changed to '464.0(10)'
- the average value was taken and precision was estimated.

Automatic conversion script
Id: cif_fix_values 1646 2011-03-28 12:23:43Z adriana 

The following automatic conversions were performed:

'_chemical_melting_point' value '463-465' was changed to '464.0(10)'
- the average value was taken and precision was
estimated.

'_symmetry_cell_setting' value 'Monoclinic' changed to
'monoclinic' according to
/home/saulius/struct/CIF-dictionaries/cif_core.dic dictionary named
'cif_core.dic' version 2.4.1 from 2010-06-29.

Automatic conversion script
Id: cif_fix_values 1715 2011-07-08 13:25:40Z adriana 
;
_cod_original_sg_symbol_H-M 'P 21/n'
_cod_database_code 2217770
_cod_database_fobs_code 2217770

loop_
_symmetry_equiv_pos_as_xyz
'x, y, z'
'-x+1/2, y+1/2, -z+1/2'
'-x, -y, -z'
'x-1/2, -y-1/2, z-1/2'

loop_
_atom_site_type_symbol
_atom_site_label
_atom_site_fract_x
_atom_site_fract_y
_atom_site_fract_z
_atom_site_U_iso_or_equiv
_atom_site_adp_type
_atom_site_calc_flag
_atom_site_refinement_flags
_atom_site_occupancy
Br Br1 -0.24016(4) 0.51690(2) 0.761142(16) 0.05284(13) Uani d . 1
Cl Cl1 0.30689(11) 0.82810(7) 0.73346(4) 0.0691(2) Uani d . 1
Cl Cl2 -0.11238(11) 0.88488(7) 0.91210(4) 0.0726(3) Uani d . 1
F F1 0.5843(3) 1.0868(2) 0.92604(16) 0.1220(10) Uani d . 1
F F2 0.3925(4) 1.19099(18) 0.89073(15) 0.1444(13) Uani d . 1
F F3 0.4114(4) 1.12171(18) 0.98766(12) 0.1088(9) Uani d . 1
O O1 0.5960(3) 0.4599(3) 1.17024(13) 0.0896(8) Uani d . 1
O O2 0.4901(5) 0.3126(3) 1.14333(19) 0.1335(14) Uani d . 1
N N1 0.0002(3) 0.78718(16) 0.79313(11) 0.0449(5) Uani d . 1
N N2 -0.1070(3) 0.81212(17) 0.73411(12) 0.0509(6) Uani d . 1
N N3 -0.4315(4) 0.7201(2) 0.61178(18) 0.0856(10) Uani d . 1
N N4 0.0797(3) 0.65801(17) 0.87633(11) 0.0467(5) Uani d . 1
N N5 0.4987(4) 0.4039(3) 1.13390(16) 0.0754(8) Uani d . 1
C C1 0.4224(5) 1.1057(3) 0.92265(17) 0.0655(9) Uani d . 1
C C2 0.3130(4) 1.0194(2) 0.89024(15) 0.0510(7) Uani d . 1
C C3 0.3571(4) 0.9687(2) 0.83475(15) 0.0538(7) Uani d . 1
H H3 0.4544 0.9866 0.8189 0.065 Uiso calc R 1
C C4 0.2546(4) 0.8908(2) 0.80309(13) 0.0469(6) Uani d . 1
C C5 0.1103(3) 0.86405(19) 0.82729(13) 0.0437(6) Uani d . 1
C C6 0.0705(3) 0.9163(2) 0.88322(14) 0.0488(6) Uani d . 1
C C7 0.1700(4) 0.9942(2) 0.91509(16) 0.0521(7) Uani d . 1
H H7 0.1417 1.0290 0.9525 0.062 Uiso calc R 1
C C8 -0.3258(4) 0.7239(2) 0.65789(17) 0.0581(8) Uani d . 1
C C9 -0.1943(4) 0.7263(2) 0.71809(14) 0.0469(6) Uani d . 1
C C10 -0.1445(3) 0.6474(2) 0.76518(14) 0.0436(6) Uani d . 1
C C11 -0.0177(3) 0.6883(2) 0.81450(13) 0.0427(6) Uani d . 1
C C12 0.0866(4) 0.5653(2) 0.89369(15) 0.0538(7) Uani d . 1
H H12 0.0246 0.5182 0.8638 0.065 Uiso calc R 1
C C13 0.1866(4) 0.5268(2) 0.95842(15) 0.0482(7) Uani d . 1
C C14 0.1918(4) 0.4225(2) 0.96947(17) 0.0607(8) Uani d . 1
H H14 0.1278 0.3790 0.9375 0.073 Uiso calc R 1
C C15 0.2915(4) 0.3823(3) 1.02788(18) 0.0652(9) Uani d . 1
H H15 0.2954 0.3119 1.0357 0.078 Uiso calc R 1
C C16 0.3844(4) 0.4479(3) 1.07395(15) 0.0546(7) Uani d . 1
C C17 0.3788(4) 0.5522(3) 1.06511(15) 0.0578(7) Uani d . 1
H H17 0.4417 0.5952 1.0977 0.069 Uiso calc R 1
C C18 0.2781(4) 0.5918(2) 1.00707(15) 0.0535(7) Uani d . 1
H H18 0.2714 0.6624 1.0005 0.064 Uiso calc R 1

loop_
_atom_site_aniso_label
_atom_site_aniso_U_11
_atom_site_aniso_U_22
_atom_site_aniso_U_33
_atom_site_aniso_U_12
_atom_site_aniso_U_13
_atom_site_aniso_U_23
Br1 0.0565(2) 0.04456(18) 0.0567(2) -0.00804(13) 0.00875(13) -0.00358(13)
Cl1 0.0809(6) 0.0743(6) 0.0569(5) 0.0042(5) 0.0252(4) -0.0109(4)
Cl2 0.0723(5) 0.0821(6) 0.0717(5) -0.0225(4) 0.0347(4) -0.0172(4)
F1 0.0760(16) 0.126(2) 0.158(3) -0.0348(16) 0.0070(15) -0.0421(19)
F2 0.199(3) 0.0628(14) 0.136(2) -0.0535(17) -0.061(2) 0.0372(15)
F3 0.145(2) 0.1075(18) 0.0751(15) -0.0630(17) 0.0242(14) -0.0331(13)
O1 0.0723(17) 0.137(3) 0.0546(15) 0.0176(17) 0.0000(13) 0.0003(17)
O2 0.166(3) 0.101(2) 0.113(3) 0.027(2) -0.026(2) 0.045(2)
N1 0.0517(13) 0.0395(12) 0.0419(12) -0.0013(10) 0.0048(10) 0.0010(9)
N2 0.0591(15) 0.0435(13) 0.0465(13) 0.0051(11) 0.0004(11) -0.0022(10)
N3 0.081(2) 0.080(2) 0.082(2) 0.0017(17) -0.0216(18) 0.0013(17)
N4 0.0533(13) 0.0445(13) 0.0422(12) -0.0015(11) 0.0084(10) 0.0041(10)
N5 0.077(2) 0.093(2) 0.0571(18) 0.0245(19) 0.0151(15) 0.0174(18)
C1 0.073(2) 0.062(2) 0.059(2) -0.0211(17) 0.0039(16) 0.0027(16)
C2 0.0598(19) 0.0473(15) 0.0438(16) -0.0091(13) 0.0048(13) 0.0050(13)
C3 0.0537(18) 0.0585(18) 0.0501(17) -0.0082(14) 0.0125(13) 0.0068(14)
C4 0.0545(16) 0.0482(16) 0.0383(14) 0.0027(13) 0.0094(12) 0.0007(12)
C5 0.0527(16) 0.0368(14) 0.0400(14) -0.0006(12) 0.0050(11) 0.0003(11)
C6 0.0515(16) 0.0502(16) 0.0454(15) -0.0058(13) 0.0110(12) -0.0012(12)
C7 0.0639(19) 0.0473(16) 0.0452(17) -0.0051(13) 0.0107(14) -0.0064(12)
C8 0.0629(19) 0.0487(17) 0.0580(19) 0.0000(14) -0.0008(16) -0.0009(14)
C9 0.0501(16) 0.0427(15) 0.0466(16) 0.0030(13) 0.0056(12) -0.0041(12)
C10 0.0467(15) 0.0389(14) 0.0454(15) -0.0012(12) 0.0092(11) -0.0040(11)
C11 0.0499(15) 0.0367(13) 0.0437(15) 0.0006(12) 0.0142(12) 0.0011(11)
C12 0.0571(18) 0.0459(16) 0.0546(18) -0.0024(14) 0.0008(13) 0.0003(13)
C13 0.0485(16) 0.0471(16) 0.0487(16) -0.0013(13) 0.0085(12) 0.0050(13)
C14 0.0630(19) 0.0482(17) 0.066(2) -0.0078(15) -0.0009(15) 0.0060(14)
C15 0.073(2) 0.0504(18) 0.073(2) 0.0031(16) 0.0138(17) 0.0167(16)
C16 0.0543(17) 0.0666(19) 0.0442(16) 0.0074(15) 0.0126(13) 0.0091(14)
C17 0.0634(19) 0.0645(19) 0.0441(16) 0.0011(16) 0.0067(13) -0.0040(14)
C18 0.0657(19) 0.0458(16) 0.0490(17) 0.0014(14) 0.0106(14) -0.0009(13)

loop_
_atom_type_symbol
_atom_type_description
_atom_type_scat_dispersion_real
_atom_type_scat_dispersion_imag
_atom_type_scat_source
C C 0.0033 0.0016 'International Tables Vol C Tables 4.2.6.8 and 6.1.1.4'
H H 0.0000 0.0000 'International Tables Vol C Tables 4.2.6.8 and 6.1.1.4'
N N 0.0061 0.0033 'International Tables Vol C Tables 4.2.6.8 and 6.1.1.4'
O O 0.0106 0.0060 'International Tables Vol C Tables 4.2.6.8 and 6.1.1.4'
F F 0.0171 0.0103 'International Tables Vol C Tables 4.2.6.8 and 6.1.1.4'
Cl Cl 0.1484 0.1585 'International Tables Vol C Tables 4.2.6.8 and 6.1.1.4'
Br Br -0.2901 2.4595 'International Tables Vol C Tables 4.2.6.8 and 6.1.1.4'

loop_
_geom_angle_atom_site_label_1
_geom_angle_atom_site_label_2
_geom_angle_atom_site_label_3
_geom_angle
_geom_angle_publ_flag
N2 N1 C11 113.7(2) y
N2 N1 C5 118.7(2) y
C11 N1 C5 127.5(2) y
C9 N2 N1 103.2(2) y
C12 N4 C11 120.3(2) y
O1 N5 O2 123.7(3) ?
O1 N5 C16 118.9(3) ?
O2 N5 C16 117.4(4) ?
F2 C1 F3 107.5(3) ?
F2 C1 F1 106.3(3) ?
F3 C1 F1 103.1(3) ?
F2 C1 C2 113.6(3) ?
F3 C1 C2 113.1(3) ?
F1 C1 C2 112.5(3) ?
C7 C2 C3 121.7(3) ?
C7 C2 C1 119.7(3) ?
C3 C2 C1 118.5(3) ?
C2 C3 C4 119.1(3) ?
C2 C3 H3 120.4 ?
C4 C3 H3 120.4 ?
C3 C4 C5 120.1(3) ?
C3 C4 Cl1 119.6(2) ?
C5 C4 Cl1 120.3(2) ?
C6 C5 C4 119.1(2) ?
C6 C5 N1 120.4(2) ?
C4 C5 N1 120.5(2) ?
C7 C6 C5 121.6(3) ?
C7 C6 Cl2 119.3(2) ?
C5 C6 Cl2 119.1(2) ?
C6 C7 C2 118.3(3) ?
C6 C7 H7 120.9 ?
C2 C7 H7 120.9 ?
N3 C8 C9 177.9(4) y
N2 C9 C10 112.8(2) y
N2 C9 C8 119.5(2) y
C10 C9 C8 127.6(3) y
C11 C10 C9 105.6(2) y
C11 C10 Br1 129.0(2) y
C9 C10 Br1 125.4(2) y
N1 C11 N4 117.6(2) y
N1 C11 C10 104.7(2) y
N4 C11 C10 137.6(2) y
N4 C12 C13 123.8(3) y
N4 C12 H12 118.1 ?
C13 C12 H12 118.1 ?
C14 C13 C18 119.8(3) ?
C14 C13 C12 118.1(3) ?
C18 C13 C12 122.1(3) ?
C13 C14 C15 120.2(3) ?
C13 C14 H14 119.9 ?
C15 C14 H14 119.9 ?
C16 C15 C14 118.7(3) ?
C16 C15 H15 120.6 ?
C14 C15 H15 120.6 ?
C15 C16 C17 122.4(3) ?
C15 C16 N5 118.3(3) ?
C17 C16 N5 119.2(3) ?
C16 C17 C18 118.6(3) ?
C16 C17 H17 120.7 ?
C18 C17 H17 120.7 ?
C17 C18 C13 120.2(3) ?
C17 C18 H18 119.9 ?
C13 C18 H18 119.9 ?

loop_
_geom_bond_atom_site_label_1
_geom_bond_atom_site_label_2
_geom_bond_distance
_geom_bond_publ_flag
Br1 C10 1.865(3) y
Cl1 C4 1.717(3) ?
Cl2 C6 1.731(3) ?
F1 C1 1.322(4) ?
F2 C1 1.279(4) ?
F3 C1 1.318(4) ?
O1 N5 1.206(4) ?
O2 N5 1.209(4) ?
N1 N2 1.355(3) y
N1 C11 1.373(3) y
N1 C5 1.424(3) y
N2 C9 1.330(3) y
N3 C8 1.127(4) y
N4 C12 1.256(3) y
N4 C11 1.380(3) y
N5 C16 1.474(4) ?
C1 C2 1.499(4) ?
C2 C7 1.377(5) ?
C2 C3 1.381(4) ?
C3 C4 1.384(4) ?
C3 H3 0.9300 ?
C4 C5 1.386(4) ?
C5 C6 1.384(4) ?
C6 C7 1.374(4) ?
C7 H7 0.9300 ?
C8 C9 1.439(4) y
C9 C10 1.394(4) y
C10 C11 1.382(4) y
C12 C13 1.466(4) ?
C12 H12 0.9300 ?
C13 C14 1.378(4) ?
C13 C18 1.386(4) ?
C14 C15 1.380(4) ?
C14 H14 0.9300 ?
C15 C16 1.366(5) ?
C15 H15 0.9300 ?
C16 C17 1.371(5) ?
C17 C18 1.375(4) ?
C17 H17 0.9300 ?
C18 H18 0.9300 ?
